data_1549227
loop_
_publ_author_name
'Lin, Yi-Chun'
'Gilhula, James C.'
'Radosevich, Alexander T.'

_publ_section_title
;
 Nontrigonal constraint enhances 1,2-addition reactivity of phosphazenes.
;
_journal_issue 18
_journal_name_full 'Chemical science'
_journal_page_first 4338
_journal_page_last 4347
_journal_paper_doi 10.1039/c8sc00929e
_journal_volume 9
_journal_year 2018
_chemical_formula_sum 'C38 H54 N4 O4 P2'
_chemical_formula_weight 692.79
_space_group_crystal_system monoclinic
_space_group_IT_number 14
_space_group_name_Hall '-P 2yn'
_space_group_name_H-M_alt 'P 1 21/n 1'
_symmetry_space_group_name_Hall '-P 2yn'
_symmetry_space_group_name_H-M 'P 1 21/n 1'
_atom_sites_solution_hydrogens geom
_audit_creation_method SHELXL-2018/1
_audit_update_record
;
2018-02-27 deposited with the CCDC.
2018-04-06 downloaded from the CCDC.
;
_cell_angle_alpha 90
_cell_angle_beta 94.271(2)
_cell_angle_gamma 90
_cell_formula_units_Z 4
_cell_length_a 9.2449(12)
_cell_length_b 21.052(3)
_cell_length_c 20.977(3)
_cell_measurement_reflns_used 5650
_cell_measurement_temperature 298(2)
_cell_measurement_theta_max 25.944
_cell_measurement_theta_min 2.411
_cell_volume 4071.3(10)
_computing_structure_refinement 'SHELXL-2018/1 (Sheldrick, 2018)'
_diffrn_ambient_temperature 298(2)
_diffrn_measured_fraction_theta_full 0.996
_diffrn_measured_fraction_theta_max 0.996
_diffrn_measurement_device_type 'CCD area detector'
_diffrn_radiation_type MoK\a
_diffrn_radiation_wavelength 0.71073
_diffrn_reflns_av_R_equivalents 0.0295
_diffrn_reflns_av_unetI/netI 0.0341
_diffrn_reflns_Laue_measured_fraction_full 0.996
_diffrn_reflns_Laue_measured_fraction_max 0.996
_diffrn_reflns_limit_h_max 10
_diffrn_reflns_limit_h_min -10
_diffrn_reflns_limit_k_max 25
_diffrn_reflns_limit_k_min -24
_diffrn_reflns_limit_l_max 23
_diffrn_reflns_limit_l_min -24
_diffrn_reflns_number 23546
_diffrn_reflns_point_group_measured_fraction_full 0.996
_diffrn_reflns_point_group_measured_fraction_max 0.996
_diffrn_reflns_theta_full 24.999
_diffrn_reflns_theta_max 24.999
_diffrn_reflns_theta_min 1.935
_exptl_absorpt_coefficient_mu 0.147
_exptl_absorpt_correction_T_max 0.9697
_exptl_absorpt_correction_T_min 0.9544
_exptl_absorpt_correction_type multi-scan
_exptl_absorpt_process_details SADABS
_exptl_crystal_colour colorless
_exptl_crystal_density_diffrn 1.130
_exptl_crystal_description block
_exptl_crystal_F_000 1488
_exptl_crystal_size_max 0.320
_exptl_crystal_size_mid 0.260
_exptl_crystal_size_min 0.210
_refine_diff_density_max 0.620
_refine_diff_density_min -0.315
_refine_diff_density_rms 0.056
_refine_ls_extinction_method none
_refine_ls_goodness_of_fit_ref 1.157
_refine_ls_hydrogen_treatment constr
_refine_ls_matrix_type full
_refine_ls_number_parameters 446
_refine_ls_number_reflns 7120
_refine_ls_number_restraints 0
_refine_ls_restrained_S_all 1.157
_refine_ls_R_factor_all 0.0902
_refine_ls_R_factor_gt 0.0749
_refine_ls_shift/su_max 0.000
_refine_ls_shift/su_mean 0.000
_refine_ls_structure_factor_coef Fsqd
_refine_ls_weighting_details 'w=1/[\s^2^(Fo^2^)+(0.0530P)^2^+8.7989P] where P=(Fo^2^+2Fc^2^)/3'
_refine_ls_weighting_scheme calc
_refine_ls_wR_factor_gt 0.2038
_refine_ls_wR_factor_ref 0.2112
_reflns_Friedel_coverage 0.000
_reflns_number_gt 5610
_reflns_number_total 7120
_reflns_threshold_expression 'I > 2\s(I)'
_cod_data_source_file c8sc00929e2.cif
_cod_data_source_block 10prime_1821121
_cod_depositor_comments 'Adding full bibliography for 1549222--1549228.cif.'
_cod_database_code 1549227
_shelx_shelxl_version_number 2018/1
_shelx_space_group_comment
;
The symmetry employed for this shelxl refinement is uniquely defined
by the following loop, which should always be used as a source of
symmetry information in preference to the above space-group names.
They are only intended as comments.
;
_shelx_estimated_absorpt_t_min 0.954
_shelx_estimated_absorpt_t_max 0.970

loop_
_space_group_symop_operation_xyz
'x, y, z'
'-x+1/2, y+1/2, -z+1/2'
'-x, -y, -z'
'x-1/2, -y-1/2, z-1/2'

loop_
_atom_site_label
_atom_site_type_symbol
_atom_site_fract_x
_atom_site_fract_y
_atom_site_fract_z
_atom_site_U_iso_or_equiv
_atom_site_adp_type
_atom_site_occupancy
_atom_site_site_symmetry_order
_atom_site_calc_flag
_atom_site_refinement_flags_posn
_atom_site_refinement_flags_adp
C1 C 0.8480(5) 0.0568(2) 0.3044(2) 0.0509(11) Uani 1 1 d . .
H1 H 0.945287 0.053346 0.318888 0.061 Uiso 1 1 calc R U
C2 C 0.7412(5) 0.0318(2) 0.3342(2) 0.0493(11) Uani 1 1 d . .
C3 C 0.7363(6) -0.0019(3) 0.3969(2) 0.0676(14) Uani 1 1 d . .
C4 C 0.6435(13) -0.0600(4) 0.3884(4) 0.187(6) Uani 1 1 d . .
H4A H 0.549490 -0.048322 0.369475 0.280 Uiso 1 1 calc R U
H4B H 0.633490 -0.079432 0.429216 0.280 Uiso 1 1 calc R U
H4C H 0.687975 -0.089522 0.360941 0.280 Uiso 1 1 calc R U
C5 C 0.6734(11) 0.0409(5) 0.4447(4) 0.157(4) Uani 1 1 d . .
H5A H 0.723601 0.080888 0.445839 0.236 Uiso 1 1 calc R U
H5B H 0.683933 0.021584 0.486238 0.236 Uiso 1 1 calc R U
H5C H 0.572395 0.047812 0.432686 0.236 Uiso 1 1 calc R U
C6 C 0.8879(8) -0.0206(5) 0.4217(4) 0.143(4) Uani 1 1 d . .
H6A H 0.930320 -0.046973 0.390679 0.214 Uiso 1 1 calc R U
H6B H 0.883996 -0.043675 0.460987 0.214 Uiso 1 1 calc R U
H6C H 0.945838 0.016872 0.429044 0.214 Uiso 1 1 calc R U
C7 C 0.8589(5) 0.0764(2) 0.1897(2) 0.0498(11) Uani 1 1 d . .
H7 H 0.957667 0.077176 0.184030 0.060 Uiso 1 1 calc R U
C8 C 0.7578(5) 0.0630(2) 0.1442(2) 0.0506(11) Uani 1 1 d . .
C9 C 0.7631(6) 0.0504(3) 0.0739(2) 0.0676(14) Uani 1 1 d . .
C10 C 0.7216(9) -0.0183(4) 0.0604(3) 0.118(3) Uani 1 1 d . .
H10A H 0.786978 -0.045790 0.085090 0.177 Uiso 1 1 calc R U
H10B H 0.727272 -0.027072 0.015725 0.177 Uiso 1 1 calc R U
H10C H 0.624330 -0.025561 0.071808 0.177 Uiso 1 1 calc R U
C11 C 0.6569(7) 0.0940(4) 0.0358(3) 0.101(2) Uani 1 1 d . .
H11A H 0.560859 0.087237 0.048973 0.152 Uiso 1 1 calc R U
H11B H 0.658452 0.084647 -0.008967 0.152 Uiso 1 1 calc R U
H11C H 0.684492 0.137443 0.043333 0.152 Uiso 1 1 calc R U
C12 C 0.9169(7) 0.0632(4) 0.0546(3) 0.106(2) Uani 1 1 d . .
H12A H 0.942193 0.106712 0.063446 0.159 Uiso 1 1 calc R U
H12B H 0.921047 0.055086 0.009703 0.159 Uiso 1 1 calc R U
H12C H 0.984040 0.035822 0.078439 0.159 Uiso 1 1 calc R U
C13 C 0.6757(4) 0.21688(18) 0.2596(2) 0.0407(9) Uani 1 1 d . .
C14 C 0.7032(5) 0.2422(2) 0.3200(2) 0.0554(12) Uani 1 1 d . .
H14 H 0.659271 0.224825 0.354475 0.066 Uiso 1 1 calc R U
C15 C 0.7960(6) 0.2934(3) 0.3294(3) 0.0718(15) Uani 1 1 d . .
H15 H 0.812311 0.310285 0.370258 0.086 Uiso 1 1 calc R U
C16 C 0.8638(6) 0.3196(2) 0.2809(3) 0.0722(16) Uani 1 1 d . .
C17 C 0.8386(6) 0.2935(3) 0.2211(3) 0.0765(17) Uani 1 1 d . .
H17 H 0.886407 0.310033 0.187393 0.092 Uiso 1 1 calc R U
C18 C 0.7437(5) 0.2431(2) 0.2098(3) 0.0588(13) Uani 1 1 d . .
H18 H 0.725984 0.227142 0.168613 0.071 Uiso 1 1 calc R U
C19 C 0.9693(8) 0.3753(3) 0.2909(5) 0.126(3) Uani 1 1 d . .
H19A H 1.005533 0.386854 0.250792 0.188 Uiso 1 1 calc R U
H19B H 0.919887 0.410934 0.307847 0.188 Uiso 1 1 calc R U
H19C H 1.048810 0.363098 0.320438 0.188 Uiso 1 1 calc R U
C20 C 0.3216(4) 0.03634(18) 0.2249(2) 0.0402(9) Uani 1 1 d . .
C21 C 0.2842(5) 0.0084(2) 0.1664(2) 0.0579(12) Uani 1 1 d . .
H21 H 0.321641 0.024025 0.129587 0.070 Uiso 1 1 calc R U
C22 C 0.1910(6) -0.0430(3) 0.1629(3) 0.0757(16) Uani 1 1 d . .
H22 H 0.166468 -0.061508 0.123309 0.091 Uiso 1 1 calc R U
C23 C 0.1339(6) -0.0672(2) 0.2159(4) 0.0751(17) Uani 1 1 d . .
C24 C 0.1718(6) -0.0396(3) 0.2727(3) 0.0736(16) Uani 1 1 d . .
H24 H 0.133905 -0.055457 0.309369 0.088 Uiso 1 1 calc R U
C25 C 0.2660(5) 0.0120(2) 0.2781(2) 0.0596(13) Uani 1 1 d . .
H25 H 0.290984 0.029843 0.317925 0.071 Uiso 1 1 calc R U
C26 C 0.0287(8) -0.1234(3) 0.2108(5) 0.133(3) Uani 1 1 d . .
H26A H 0.080262 -0.161841 0.222336 0.199 Uiso 1 1 calc R U
H26B H -0.013404 -0.126792 0.167754 0.199 Uiso 1 1 calc R U
H26C H -0.046585 -0.116932 0.239289 0.199 Uiso 1 1 calc R U
C27 C 0.1493(5) 0.1979(2) 0.1756(2) 0.0487(11) Uani 1 1 d . .
H27 H 0.052188 0.201984 0.161169 0.058 Uiso 1 1 calc R U
C28 C 0.2563(5) 0.2234(2) 0.1463(2) 0.0490(11) Uani 1 1 d . .
C29 C 0.2624(6) 0.2587(3) 0.0844(3) 0.0688(15) Uani 1 1 d . .
C30 C 0.3315(10) 0.2159(4) 0.0366(3) 0.128(3) Uani 1 1 d . .
H30A H 0.429611 0.206507 0.051972 0.192 Uiso 1 1 calc R U
H30B H 0.331199 0.237124 -0.003891 0.192 Uiso 1 1 calc R U
H30C H 0.277325 0.177087 0.031680 0.192 Uiso 1 1 calc R U
C31 C 0.3505(10) 0.3185(3) 0.0940(4) 0.130(3) Uani 1 1 d . .
H31A H 0.307050 0.345420 0.124244 0.195 Uiso 1 1 calc R U
H31B H 0.353156 0.340409 0.054001 0.195 Uiso 1 1 calc R U
H31C H 0.447454 0.307844 0.110005 0.195 Uiso 1 1 calc R U
C32 C 0.1083(8) 0.2739(5) 0.0585(4) 0.152(4) Uani 1 1 d . .
H32A H 0.053035 0.235343 0.054271 0.228 Uiso 1 1 calc R U
H32B H 0.110223 0.293955 0.017504 0.228 Uiso 1 1 calc R U
H32C H 0.064356 0.302042 0.087502 0.228 Uiso 1 1 calc R U
C33 C 0.1388(4) 0.1766(2) 0.2894(2) 0.0480(11) Uani 1 1 d . .
H33 H 0.039887 0.176223 0.294977 0.058 Uiso 1 1 calc R U
C34 C 0.2383(5) 0.1895(2) 0.3354(2) 0.0477(10) Uani 1 1 d . .
C35 C 0.2340(6) 0.2005(3) 0.4056(2) 0.0653(14) Uani 1 1 d . .
C36 C 0.2961(10) 0.2657(3) 0.4230(3) 0.117(3) Uani 1 1 d . .
H36A H 0.391684 0.269191 0.408241 0.176 Uiso 1 1 calc R U
H36B H 0.301208 0.271008 0.468521 0.176 Uiso 1 1 calc R U
H36C H 0.234790 0.297905 0.403062 0.176 Uiso 1 1 calc R U
C37 C 0.0764(7) 0.1959(5) 0.4234(3) 0.140(4) Uani 1 1 d . .
H37A H 0.019435 0.228113 0.401009 0.210 Uiso 1 1 calc R U
H37B H 0.073023 0.201822 0.468601 0.210 Uiso 1 1 calc R U
H37C H 0.038188 0.154770 0.411593 0.210 Uiso 1 1 calc R U
C38 C 0.3236(7) 0.1508(3) 0.4426(3) 0.0892(19) Uani 1 1 d . .
H38A H 0.282337 0.109616 0.433930 0.134 Uiso 1 1 calc R U
H38B H 0.324357 0.159641 0.487497 0.134 Uiso 1 1 calc R U
H38C H 0.421151 0.151736 0.429745 0.134 Uiso 1 1 calc R U
N1 N 0.5776(3) 0.16449(15) 0.24904(16) 0.0383(8) Uani 1 1 d . .
N2 N 0.4206(3) 0.08896(15) 0.23031(16) 0.0388(8) Uani 1 1 d . .
N3 N 0.7988(3) 0.08959(16) 0.24811(16) 0.0422(8) Uani 1 1 d . .
N4 N 0.1971(3) 0.16362(16) 0.23115(16) 0.0413(8) Uani 1 1 d . .
O1 O 0.6061(3) 0.04276(13) 0.30187(14) 0.0481(7) Uani 1 1 d . .
O2 O 0.6170(3) 0.06252(14) 0.16590(14) 0.0472(7) Uani 1 1 d . .
O3 O 0.3912(3) 0.21288(13) 0.17893(13) 0.0453(7) Uani 1 1 d . .
O4 O 0.3791(3) 0.18999(14) 0.31394(13) 0.0454(7) Uani 1 1 d . .
P1 P 0.60960(10) 0.08889(5) 0.23920(5) 0.0353(3) Uani 1 1 d . .
P2 P 0.38775(10) 0.16499(5) 0.24050(5) 0.0348(3) Uani 1 1 d . .

loop_
_atom_site_aniso_label
_atom_site_aniso_U_11
_atom_site_aniso_U_22
_atom_site_aniso_U_33
_atom_site_aniso_U_23
_atom_site_aniso_U_13
_atom_site_aniso_U_12
C1 0.036(2) 0.058(3) 0.057(3) -0.002(2) -0.008(2) 0.010(2)
C2 0.047(3) 0.046(2) 0.054(3) 0.002(2) -0.004(2) 0.010(2)
C3 0.068(3) 0.075(4) 0.058(3) 0.016(3) -0.007(3) 0.005(3)
C4 0.270(13) 0.135(8) 0.140(8) 0.095(6) -0.086(8) -0.103(8)
C5 0.231(11) 0.177(9) 0.072(5) 0.032(5) 0.058(6) 0.077(8)
C6 0.101(6) 0.227(10) 0.097(5) 0.079(6) -0.009(4) 0.054(6)
C7 0.033(2) 0.053(3) 0.064(3) -0.001(2) 0.006(2) 0.0055(19)
C8 0.045(3) 0.053(3) 0.056(3) -0.003(2) 0.016(2) 0.007(2)
C9 0.068(3) 0.081(4) 0.056(3) -0.011(3) 0.017(3) 0.013(3)
C10 0.164(8) 0.110(6) 0.081(5) -0.039(4) 0.015(5) -0.007(5)
C11 0.100(5) 0.145(6) 0.059(4) 0.012(4) 0.011(3) 0.031(5)
C12 0.084(5) 0.163(7) 0.076(4) -0.022(4) 0.033(4) 0.007(5)
C13 0.0275(19) 0.035(2) 0.059(3) 0.0047(19) 0.0010(18) 0.0019(16)
C14 0.052(3) 0.056(3) 0.058(3) -0.002(2) -0.001(2) -0.008(2)
C15 0.064(3) 0.062(3) 0.086(4) -0.014(3) -0.021(3) -0.004(3)
C16 0.049(3) 0.047(3) 0.120(5) -0.004(3) -0.001(3) -0.010(2)
C17 0.067(4) 0.056(3) 0.112(5) 0.011(3) 0.036(3) -0.011(3)
C18 0.059(3) 0.049(3) 0.070(3) -0.001(2) 0.024(2) -0.008(2)
C19 0.095(5) 0.074(5) 0.205(9) -0.008(5) -0.008(5) -0.042(4)
C20 0.032(2) 0.034(2) 0.054(3) 0.0000(18) 0.0059(18) 0.0011(16)
C21 0.056(3) 0.062(3) 0.055(3) -0.007(2) 0.002(2) -0.012(2)
C22 0.066(4) 0.066(3) 0.092(4) -0.022(3) -0.013(3) -0.011(3)
C23 0.047(3) 0.050(3) 0.129(5) -0.013(3) 0.011(3) -0.010(2)
C24 0.068(3) 0.056(3) 0.100(5) 0.008(3) 0.031(3) -0.013(3)
C25 0.067(3) 0.050(3) 0.063(3) -0.001(2) 0.019(2) -0.011(2)
C26 0.103(6) 0.084(5) 0.212(10) -0.023(5) 0.015(6) -0.049(4)
C27 0.035(2) 0.061(3) 0.049(3) 0.002(2) -0.0048(19) 0.004(2)
C28 0.042(2) 0.055(3) 0.050(3) 0.006(2) 0.001(2) 0.007(2)
C29 0.064(3) 0.080(4) 0.061(3) 0.024(3) 0.000(3) 0.006(3)
C30 0.186(9) 0.137(7) 0.066(4) 0.014(4) 0.049(5) 0.010(6)
C31 0.184(9) 0.089(5) 0.112(6) 0.056(5) -0.014(6) -0.036(5)
C32 0.089(5) 0.251(11) 0.114(6) 0.108(7) -0.013(4) 0.031(6)
C33 0.033(2) 0.058(3) 0.054(3) 0.006(2) 0.010(2) 0.0082(19)
C34 0.043(2) 0.052(3) 0.050(3) 0.003(2) 0.011(2) 0.010(2)
C35 0.059(3) 0.090(4) 0.048(3) -0.002(3) 0.012(2) 0.019(3)
C36 0.182(8) 0.096(5) 0.073(4) -0.030(4) 0.003(5) 0.023(5)
C37 0.079(5) 0.279(12) 0.065(4) -0.003(6) 0.031(4) 0.038(6)
C38 0.100(5) 0.108(5) 0.059(4) 0.013(3) 0.000(3) 0.010(4)
N1 0.0280(16) 0.0344(17) 0.052(2) 0.0041(15) 0.0019(14) -0.0020(13)
N2 0.0302(17) 0.0353(17) 0.051(2) 0.0001(15) 0.0025(14) -0.0027(14)
N3 0.0260(17) 0.046(2) 0.054(2) 0.0003(16) -0.0007(15) 0.0058(14)
N4 0.0291(17) 0.046(2) 0.049(2) 0.0053(16) 0.0011(14) -0.0007(14)
O1 0.0424(16) 0.0454(16) 0.0559(18) 0.0137(14) -0.0008(13) -0.0009(13)
O2 0.0366(15) 0.0532(18) 0.0522(18) -0.0081(14) 0.0051(13) 0.0011(13)
O3 0.0361(15) 0.0475(16) 0.0522(17) 0.0150(13) 0.0036(12) 0.0011(13)
O4 0.0331(15) 0.0554(18) 0.0476(17) -0.0034(14) 0.0028(12) 0.0040(13)
P1 0.0273(5) 0.0349(5) 0.0434(6) 0.0014(4) 0.0008(4) 0.0007(4)
P2 0.0275(5) 0.0359(5) 0.0410(6) 0.0027(4) 0.0021(4) 0.0009(4)

loop_
_atom_type_symbol
_atom_type_description
_atom_type_scat_dispersion_real
_atom_type_scat_dispersion_imag
_atom_type_scat_source
C C 0.0033 0.0016 'International Tables Vol C Tables 4.2.6.8 and 6.1.1.4'
H H 0.0000 0.0000 'International Tables Vol C Tables 4.2.6.8 and 6.1.1.4'
N N 0.0061 0.0033 'International Tables Vol C Tables 4.2.6.8 and 6.1.1.4'
O O 0.0106 0.0060 'International Tables Vol C Tables 4.2.6.8 and 6.1.1.4'
P P 0.1023 0.0942 'International Tables Vol C Tables 4.2.6.8 and 6.1.1.4'

loop_
_geom_angle_atom_site_label_1
_geom_angle_atom_site_label_2
_geom_angle_atom_site_label_3
_geom_angle
C2 C1 N3 112.7(4)
C2 C1 H1 123.7
N3 C1 H1 123.7
C1 C2 O1 112.2(4)
C1 C2 C3 132.8(4)
O1 C2 C3 114.9(4)
C4 C3 C5 109.0(7)
C4 C3 C2 109.7(5)
C5 C3 C2 109.9(5)
C4 C3 C6 109.7(7)
C5 C3 C6 108.9(6)
C2 C3 C6 109.7(5)
C3 C4 H4A 109.5
C3 C4 H4B 109.5
H4A C4 H4B 109.5
C3 C4 H4C 109.5
H4A C4 H4C 109.5
H4B C4 H4C 109.5
C3 C5 H5A 109.5
C3 C5 H5B 109.5
H5A C5 H5B 109.5
C3 C5 H5C 109.5
H5A C5 H5C 109.5
H5B C5 H5C 109.5
C3 C6 H6A 109.5
C3 C6 H6B 109.5
H6A C6 H6B 109.5
C3 C6 H6C 109.5
H6A C6 H6C 109.5
H6B C6 H6C 109.5
C8 C7 N3 111.6(4)
C8 C7 H7 124.2
N3 C7 H7 124.2
C7 C8 O2 113.0(4)
C7 C8 C9 132.6(4)
O2 C8 C9 114.4(4)
C8 C9 C10 108.9(5)
C8 C9 C11 110.0(4)
C10 C9 C11 109.3(6)
C8 C9 C12 109.1(5)
C10 C9 C12 110.2(5)
C11 C9 C12 109.3(5)
C9 C10 H10A 109.5
C9 C10 H10B 109.5
H10A C10 H10B 109.5
C9 C10 H10C 109.5
H10A C10 H10C 109.5
H10B C10 H10C 109.5
C9 C11 H11A 109.5
C9 C11 H11B 109.5
H11A C11 H11B 109.5
C9 C11 H11C 109.5
H11A C11 H11C 109.5
H11B C11 H11C 109.5
C9 C12 H12A 109.5
C9 C12 H12B 109.5
H12A C12 H12B 109.5
C9 C12 H12C 109.5
H12A C12 H12C 109.5
H12B C12 H12C 109.5
C18 C13 C14 118.6(4)
C18 C13 N1 120.7(4)
C14 C13 N1 120.7(4)
C13 C14 C15 120.1(5)
C13 C14 H14 120.0
C15 C14 H14 120.0
C16 C15 C14 122.0(5)
C16 C15 H15 119.0
C14 C15 H15 119.0
C15 C16 C17 117.8(5)
C15 C16 C19 122.4(6)
C17 C16 C19 119.8(6)
C16 C17 C18 121.8(5)
C16 C17 H17 119.1
C18 C17 H17 119.1
C13 C18 C17 119.7(5)
C13 C18 H18 120.1
C17 C18 H18 120.1
C16 C19 H19A 109.5
C16 C19 H19B 109.5
H19A C19 H19B 109.5
C16 C19 H19C 109.5
H19A C19 H19C 109.5
H19B C19 H19C 109.5
C25 C20 C21 118.8(4)
C25 C20 N2 120.2(4)
C21 C20 N2 120.9(4)
C22 C21 C20 119.7(5)
C22 C21 H21 120.2
C20 C21 H21 120.2
C23 C22 C21 121.8(5)
C23 C22 H22 119.1
C21 C22 H22 119.1
C24 C23 C22 117.9(5)
C24 C23 C26 121.1(6)
C22 C23 C26 121.0(6)
C23 C24 C25 121.8(5)
C23 C24 H24 119.1
C25 C24 H24 119.1
C20 C25 C24 120.0(5)
C20 C25 H25 120.0
C24 C25 H25 120.0
C23 C26 H26A 109.5
C23 C26 H26B 109.5
H26A C26 H26B 109.5
C23 C26 H26C 109.5
H26A C26 H26C 109.5
H26B C26 H26C 109.5
C28 C27 N4 113.2(4)
C28 C27 H27 123.4
N4 C27 H27 123.4
C27 C28 O3 112.3(4)
C27 C28 C29 133.1(4)
O3 C28 C29 114.5(4)
C28 C29 C31 110.7(5)
C28 C29 C32 108.6(5)
C31 C29 C32 110.8(6)
C28 C29 C30 108.7(5)
C31 C29 C30 109.5(6)
C32 C29 C30 108.5(6)
C29 C30 H30A 109.5
C29 C30 H30B 109.5
H30A C30 H30B 109.5
C29 C30 H30C 109.5
H30A C30 H30C 109.5
H30B C30 H30C 109.5
C29 C31 H31A 109.5
C29 C31 H31B 109.5
H31A C31 H31B 109.5
C29 C31 H31C 109.5
H31A C31 H31C 109.5
H31B C31 H31C 109.5
C29 C32 H32A 109.5
C29 C32 H32B 109.5
H32A C32 H32B 109.5
C29 C32 H32C 109.5
H32A C32 H32C 109.5
H32B C32 H32C 109.5
C34 C33 N4 112.8(4)
C34 C33 H33 123.6
N4 C33 H33 123.6
C33 C34 O4 112.5(4)
C33 C34 C35 133.5(4)
O4 C34 C35 114.0(4)
C34 C35 C38 110.1(4)
C34 C35 C36 109.8(5)
C38 C35 C36 108.6(5)
C34 C35 C37 108.9(5)
C38 C35 C37 109.0(5)
C36 C35 C37 110.4(6)
C35 C36 H36A 109.5
C35 C36 H36B 109.5
H36A C36 H36B 109.5
C35 C36 H36C 109.5
H36A C36 H36C 109.5
H36B C36 H36C 109.5
C35 C37 H37A 109.5
C35 C37 H37B 109.5
H37A C37 H37B 109.5
C35 C37 H37C 109.5
H37A C37 H37C 109.5
H37B C37 H37C 109.5
C35 C38 H38A 109.5
C35 C38 H38B 109.5
H38A C38 H38B 109.5
C35 C38 H38C 109.5
H38A C38 H38C 109.5
H38B C38 H38C 109.5
C13 N1 P1 130.5(3)
C13 N1 P2 128.9(3)
P1 N1 P2 100.50(17)
C20 N2 P2 129.6(3)
C20 N2 P1 129.5(3)
P2 N2 P1 100.36(17)
C7 N3 C1 120.5(3)
C7 N3 P1 111.2(3)
C1 N3 P1 110.1(3)
C33 N4 C27 120.2(3)
C33 N4 P2 110.3(3)
C27 N4 P2 109.4(3)
C2 O1 P1 114.8(3)
C8 O2 P1 113.8(3)
C28 O3 P2 114.5(3)
C34 O4 P2 114.2(3)
N1 P1 O1 117.50(17)
N1 P1 O2 117.93(17)
O1 P1 O2 123.82(16)
N1 P1 N2 79.84(15)
O1 P1 N2 90.40(15)
O2 P1 N2 90.66(15)
N1 P1 N3 99.64(16)
O1 P1 N3 89.91(15)
O2 P1 N3 89.52(15)
N2 P1 N3 179.47(17)
O4 P2 O3 123.29(16)
O4 P2 N2 117.23(16)
O3 P2 N2 118.74(17)
O4 P2 N1 91.40(15)
O3 P2 N1 90.34(15)
N2 P2 N1 79.31(15)
O4 P2 N4 89.50(15)
O3 P2 N4 90.04(15)
N2 P2 N4 99.34(16)
N1 P2 N4 178.61(17)

loop_
_geom_bond_atom_site_label_1
_geom_bond_atom_site_label_2
_geom_bond_distance
C1 C2 1.318(6)
C1 N3 1.414(5)
C1 H1 0.9300
C2 O1 1.395(5)
C2 C3 1.498(7)
C3 C4 1.497(9)
C3 C5 1.498(9)
C3 C6 1.510(8)
C4 H4A 0.9600
C4 H4B 0.9600
C4 H4C 0.9600
C5 H5A 0.9600
C5 H5B 0.9600
C5 H5C 0.9600
C6 H6A 0.9600
C6 H6B 0.9600
C6 H6C 0.9600
C7 C8 1.315(6)
C7 N3 1.410(5)
C7 H7 0.9300
C8 O2 1.411(5)
C8 C9 1.504(7)
C9 C10 1.519(9)
C9 C11 1.525(8)
C9 C12 1.531(8)
C10 H10A 0.9600
C10 H10B 0.9600
C10 H10C 0.9600
C11 H11A 0.9600
C11 H11B 0.9600
C11 H11C 0.9600
C12 H12A 0.9600
C12 H12B 0.9600
C12 H12C 0.9600
C13 C18 1.375(6)
C13 C14 1.381(6)
C13 N1 1.435(5)
C14 C15 1.382(7)
C14 H14 0.9300
C15 C16 1.353(8)
C15 H15 0.9300
C16 C17 1.372(8)
C16 C19 1.529(7)
C17 C18 1.385(7)
C17 H17 0.9300
C18 H18 0.9300
C19 H19A 0.9600
C19 H19B 0.9600
C19 H19C 0.9600
C20 C25 1.362(6)
C20 C21 1.382(6)
C20 N2 1.436(5)
C21 C22 1.380(7)
C21 H21 0.9300
C22 C23 1.365(8)
C22 H22 0.9300
C23 C24 1.349(8)
C23 C26 1.531(7)
C24 C25 1.391(7)
C24 H24 0.9300
C25 H25 0.9300
C26 H26A 0.9600
C26 H26B 0.9600
C26 H26C 0.9600
C27 C28 1.318(6)
C27 N4 1.413(5)
C27 H27 0.9300
C28 O3 1.395(5)
C28 C29 1.499(6)
C29 C31 1.505(9)
C29 C32 1.520(8)
C29 C30 1.524(9)
C30 H30A 0.9600
C30 H30B 0.9600
C30 H30C 0.9600
C31 H31A 0.9600
C31 H31B 0.9600
C31 H31C 0.9600
C32 H32A 0.9600
C32 H32B 0.9600
C32 H32C 0.9600
C33 C34 1.310(6)
C33 N4 1.400(5)
C33 H33 0.9300
C34 O4 1.409(5)
C34 C35 1.496(6)
C35 C38 1.511(8)
C35 C36 1.521(9)
C35 C37 1.533(8)
C36 H36A 0.9600
C36 H36B 0.9600
C36 H36C 0.9600
C37 H37A 0.9600
C37 H37B 0.9600
C37 H37C 0.9600
C38 H38A 0.9600
C38 H38B 0.9600
C38 H38C 0.9600
N1 P1 1.635(3)
N1 P2 1.751(3)
N2 P2 1.646(3)
N2 P1 1.744(3)
N3 P1 1.746(3)
N4 P2 1.759(3)
O1 P1 1.637(3)
O2 P1 1.641(3)
O3 P2 1.641(3)
O4 P2 1.636(3)

loop_
_geom_torsion_atom_site_label_1
_geom_torsion_atom_site_label_2
_geom_torsion_atom_site_label_3
_geom_torsion_atom_site_label_4
_geom_torsion
N3 C1 C2 O1 1.3(6)
N3 C1 C2 C3 -174.3(5)
C1 C2 C3 C4 -134.5(7)
O1 C2 C3 C4 50.0(8)
C1 C2 C3 C5 105.7(7)
O1 C2 C3 C5 -69.8(7)
C1 C2 C3 C6 -13.9(9)
O1 C2 C3 C6 170.6(6)
N3 C7 C8 O2 -2.5(5)
N3 C7 C8 C9 175.0(5)
C7 C8 C9 C10 113.4(7)
O2 C8 C9 C10 -69.1(6)
C7 C8 C9 C11 -126.8(6)
O2 C8 C9 C11 50.8(6)
C7 C8 C9 C12 -6.9(8)
O2 C8 C9 C12 170.6(5)
C18 C13 C14 C15 0.8(7)
N1 C13 C14 C15 -178.9(4)
C13 C14 C15 C16 -0.9(8)
C14 C15 C16 C17 -0.4(8)
C14 C15 C16 C19 -178.6(5)
C15 C16 C17 C18 1.9(8)
C19 C16 C17 C18 -179.9(6)
C14 C13 C18 C17 0.7(7)
N1 C13 C18 C17 -179.7(4)
C16 C17 C18 C13 -2.1(8)
C25 C20 C21 C22 0.6(7)
N2 C20 C21 C22 178.7(4)
C20 C21 C22 C23 0.0(8)
C21 C22 C23 C24 -0.3(9)
C21 C22 C23 C26 179.0(6)
C22 C23 C24 C25 0.0(9)
C26 C23 C24 C25 -179.3(6)
C21 C20 C25 C24 -0.9(7)
N2 C20 C25 C24 -179.1(4)
C23 C24 C25 C20 0.6(8)
N4 C27 C28 O3 -2.8(6)
N4 C27 C28 C29 174.3(5)
C27 C28 C29 C31 131.8(7)
O3 C28 C29 C31 -51.2(7)
C27 C28 C29 C32 10.0(9)
O3 C28 C29 C32 -173.0(6)
C27 C28 C29 C30 -107.9(7)
O3 C28 C29 C30 69.1(6)
N4 C33 C34 O4 2.9(5)
N4 C33 C34 C35 -173.7(5)
C33 C34 C35 C38 118.6(6)
O4 C34 C35 C38 -57.9(6)
C33 C34 C35 C36 -122.0(6)
O4 C34 C35 C36 61.5(6)
C33 C34 C35 C37 -1.0(9)
O4 C34 C35 C37 -177.5(5)
C18 C13 N1 P1 78.2(5)
C14 C13 N1 P1 -102.2(4)
C18 C13 N1 P2 -99.4(5)
C14 C13 N1 P2 80.2(5)
C25 C20 N2 P2 -77.4(5)
C21 C20 N2 P2 104.5(4)
C25 C20 N2 P1 92.5(5)
C21 C20 N2 P1 -85.7(5)
C8 C7 N3 C1 126.9(4)
C8 C7 N3 P1 -4.0(5)
C2 C1 N3 C7 -128.6(4)
C2 C1 N3 P1 2.9(5)
C34 C33 N4 C27 -125.7(4)
C34 C33 N4 P2 3.0(5)
C28 C27 N4 C33 127.3(4)
C28 C27 N4 P2 -1.9(5)
C1 C2 O1 P1 -5.4(5)
C3 C2 O1 P1 171.1(3)
C7 C8 O2 P1 8.6(5)
C9 C8 O2 P1 -169.5(3)
C27 C28 O3 P2 6.8(5)
C29 C28 O3 P2 -170.9(3)
C33 C34 O4 P2 -8.1(5)
C35 C34 O4 P2 169.1(3)
C13 N1 P1 O1 97.0(4)
P2 N1 P1 O1 -84.9(2)
C13 N1 P1 O2 -92.6(4)
P2 N1 P1 O2 85.53(19)
C13 N1 P1 N2 -177.9(4)
P2 N1 P1 N2 0.22(16)
C13 N1 P1 N3 2.0(4)
P2 N1 P1 N3 -179.85(17)
C2 O1 P1 N1 -95.0(3)
C2 O1 P1 O2 95.2(3)
C2 O1 P1 N2 -173.7(3)
C2 O1 P1 N3 5.9(3)
C8 O2 P1 N1 91.7(3)
C8 O2 P1 O1 -98.5(3)
C8 O2 P1 N2 170.6(3)
C8 O2 P1 N3 -8.9(3)
C20 N2 P1 N1 -172.3(4)
P2 N2 P1 N1 -0.23(18)
C20 N2 P1 O1 -54.4(4)
P2 N2 P1 O1 117.66(18)
C20 N2 P1 O2 69.4(4)
P2 N2 P1 O2 -118.51(18)
C7 N3 P1 N1 -110.8(3)
C1 N3 P1 N1 113.0(3)
C7 N3 P1 O1 131.3(3)
C1 N3 P1 O1 -4.9(3)
C7 N3 P1 O2 7.4(3)
C1 N3 P1 O2 -128.7(3)
C34 O4 P2 O3 97.8(3)
C34 O4 P2 N2 -92.1(3)
C34 O4 P2 N1 -170.8(3)
C34 O4 P2 N4 8.1(3)
C28 O3 P2 O4 -96.0(3)
C28 O3 P2 N2 94.2(3)
C28 O3 P2 N1 172.1(3)
C28 O3 P2 N4 -6.5(3)
C20 N2 P2 O4 86.2(4)
P1 N2 P2 O4 -85.82(19)
C20 N2 P2 O3 -103.3(4)
P1 N2 P2 O3 84.7(2)
C20 N2 P2 N1 172.2(4)
P1 N2 P2 N1 0.22(16)
C20 N2 P2 N4 -8.1(4)
P1 N2 P2 N4 179.89(16)
C13 N1 P2 O4 -64.6(4)
P1 N1 P2 O4 117.23(18)
C13 N1 P2 O3 58.7(4)
P1 N1 P2 O3 -119.45(18)
C13 N1 P2 N2 177.9(4)
P1 N1 P2 N2 -0.23(17)
C33 N4 P2 O4 -6.4(3)
C27 N4 P2 O4 128.1(3)
C33 N4 P2 O3 -129.7(3)
C27 N4 P2 O3 4.8(3)
C33 N4 P2 N2 111.2(3)
C27 N4 P2 N2 -114.4(3)
